data_4118898
loop_
_publ_author_name
'Selvan Demir'
'Joseph M. Zadrozny'
'Michael Nippe'
'Jeffrey R. Long'

_publ_contact_author_address
;Department of Chemistry
University of California, Berkeley
USA
;
_publ_contact_author_email jrlong@chem.berkeley.edu
_publ_contact_author_name 'Jeffrey R. Long'
_publ_contact_author_phone 510-642-0860
_publ_section_title
;
 Exchange Coupling and Magnetic Blocking in Bipyrimidyl Radical-Bridged
 Dilanthanide Complexes
;
_journal_name_full 'Journal of the American Chemical Society'
_journal_page_first 18546
_journal_page_last 18549
_journal_paper_doi 10.1021/ja308945d
_journal_volume 134
_journal_year 2012
_chemical_formula_moiety 'C72 H86 B N4 Tb2'
_chemical_formula_sum 'C72 H86 B N4 Tb2'
_chemical_formula_weight 1336.10
_chemical_name_common {[(C5Me5)2Tb]2(bipym)}(BPh4)
_chemical_name_systematic
; 
 ? 
;
_space_group_IT_number 15
_symmetry_cell_setting monoclinic
_symmetry_space_group_name_Hall '-C 2yc'
_symmetry_space_group_name_H-M 'C 1 2/c 1'
_atom_sites_solution_hydrogens geom
_atom_sites_solution_primary direct
_atom_sites_solution_secondary difmap
_audit_creation_method SHELXL-97
_cell_angle_alpha 90.00
_cell_angle_beta 100.965(3)
_cell_angle_gamma 90.00
_cell_formula_units_Z 4
_cell_length_a 11.0113(7)
_cell_length_b 28.5299(19)
_cell_length_c 24.1865(16)
_cell_measurement_reflns_used 9796
_cell_measurement_temperature 100(2)
_cell_measurement_theta_max 25.3243
_cell_measurement_theta_min 2.8527
_cell_volume 7459.5(8)
_computing_cell_refinement 'Bruker APEX2 v. 2009.1'
_computing_data_collection 'Bruker APEX2 v. 2009.1'
_computing_data_reduction 'Bruker APEX2 v. 2009.1'
_computing_molecular_graphics DIAMOND
_computing_publication_material CIFTAB
_computing_structure_refinement 'SHELXL-97 (Sheldrick, 2008)'
_computing_structure_solution 'SHELXS-97 (Sheldrick, 2008)'
_diffrn_ambient_temperature 100(2)
_diffrn_detector_area_resol_mean 8.366
_diffrn_measured_fraction_theta_full 0.969
_diffrn_measured_fraction_theta_max 0.969
_diffrn_measurement_device_type 'Bruker APEX-II CCD'
_diffrn_measurement_method '\f and \w scans'
_diffrn_radiation_monochromator 'QUAZAR multilayer mirrors'
_diffrn_radiation_source 'microfocus sealed tube'
_diffrn_radiation_type MoK\a
_diffrn_radiation_wavelength 0.71073
_diffrn_reflns_av_R_equivalents 0.0336
_diffrn_reflns_av_sigmaI/netI 0.0314
_diffrn_reflns_limit_h_max 13
_diffrn_reflns_limit_h_min -12
_diffrn_reflns_limit_k_max 34
_diffrn_reflns_limit_k_min -33
_diffrn_reflns_limit_l_max 25
_diffrn_reflns_limit_l_min -28
_diffrn_reflns_number 44175
_diffrn_reflns_theta_full 25.39
_diffrn_reflns_theta_max 25.39
_diffrn_reflns_theta_min 1.43
_exptl_absorpt_coefficient_mu 1.918
_exptl_absorpt_correction_T_max 0.8774
_exptl_absorpt_correction_T_min 0.7003
_exptl_absorpt_correction_type multi-scan
_exptl_absorpt_process_details SADABS
_exptl_crystal_colour red
_exptl_crystal_density_diffrn 1.190
_exptl_crystal_description needle
_exptl_crystal_F_000 2724
_exptl_crystal_size_max 0.20
_exptl_crystal_size_mid 0.09
_exptl_crystal_size_min 0.07
_platon_squeeze_details
;
;
_refine_diff_density_max 1.708
_refine_diff_density_min -1.559
_refine_diff_density_rms 0.131
_refine_ls_extinction_method none
_refine_ls_goodness_of_fit_ref 1.172
_refine_ls_hydrogen_treatment constr
_refine_ls_matrix_type full
_refine_ls_number_parameters 378
_refine_ls_number_reflns 6682
_refine_ls_number_restraints 0
_refine_ls_restrained_S_all 1.172
_refine_ls_R_factor_all 0.0817
_refine_ls_R_factor_gt 0.0610
_refine_ls_shift/su_max 0.000
_refine_ls_shift/su_mean 0.000
_refine_ls_structure_factor_coef Fsqd
_refine_ls_weighting_details 'calc w=1/[\s^2^(Fo^2^)+(0.0013P)^2^+112.7303P] where P=(Fo^2^+2Fc^2^)/3'
_refine_ls_weighting_scheme calc
_refine_ls_wR_factor_gt 0.1113
_refine_ls_wR_factor_ref 0.1227
_reflns_number_gt 5113
_reflns_number_total 6682
_reflns_threshold_expression >2sigma(I)
_cod_data_source_file ja308945d_si_006.cif
_cod_data_source_block 2
_cod_database_code 4118898

loop_
_symmetry_equiv_pos_as_xyz
'x, y, z'
'-x, y, -z+1/2'
'x+1/2, y+1/2, z'
'-x+1/2, y+1/2, -z+1/2'
'-x, -y, -z'
'x, -y, z-1/2'
'-x+1/2, -y+1/2, -z'
'x+1/2, -y+1/2, z-1/2'

loop_
_atom_site_label
_atom_site_type_symbol
_atom_site_fract_x
_atom_site_fract_y
_atom_site_fract_z
_atom_site_U_iso_or_equiv
_atom_site_adp_type
_atom_site_occupancy
_atom_site_symmetry_multiplicity
_atom_site_calc_flag
_atom_site_refinement_flags
_atom_site_disorder_assembly
_atom_site_disorder_group
Tb1 Tb 0.29252(3) 0.065550(13) 0.424948(16) 0.04334(13) Uani 1 1 d . . .
N1 N 0.4501(5) 0.05936(18) 0.5101(2) 0.0352(13) Uani 1 1 d . B .
N2 N 0.4049(5) -0.0090(2) 0.4304(2) 0.0374(13) Uani 1 1 d . . .
C1 C 0.0415(12) 0.0602(6) 0.4051(7) 0.0382(12) Uani 0.50 1 d P A 1
C1A C 0.0668(13) 0.0374(6) 0.4110(6) 0.0382(12) Uani 0.50 1 d P B 2
C2 C 0.0845(13) 0.0124(6) 0.4166(7) 0.0382(12) Uani 0.50 1 d P A 1
C2A C 0.0636(15) 0.0837(9) 0.4355(7) 0.0382(12) Uani 0.50 1 d P B 2
C3 C 0.1459(15) 0.0104(9) 0.4743(7) 0.0382(12) Uani 0.50 1 d P A 1
C3A C 0.1314(13) 0.0779(6) 0.4924(8) 0.0382(12) Uani 0.50 1 d P B 2
C4 C 0.1405(14) 0.0561(6) 0.4986(7) 0.0382(12) Uani 0.50 1 d P A 1
C4A C 0.1681(13) 0.0355(6) 0.5014(7) 0.0382(12) Uani 0.50 1 d P B 2
C5 C 0.0764(17) 0.0874(8) 0.4557(7) 0.0382(12) Uani 0.50 1 d P A 1
C5A C 0.1301(16) 0.0085(8) 0.4543(7) 0.0382(12) Uani 0.50 1 d P B 2
C6 C -0.0446(14) 0.0738(9) 0.3505(7) 0.067(6) Uani 0.50 1 d P A 1
H6A H -0.0119 0.0615 0.3185 0.101 Uiso 0.50 1 calc PR A 1
H6B H -0.0503 0.1080 0.3479 0.101 Uiso 0.50 1 calc PR A 1
H6C H -0.1269 0.0606 0.3502 0.101 Uiso 0.50 1 calc PR A 1
C6A C 0.009(2) 0.0204(14) 0.3554(9) 0.136(14) Uani 0.50 1 d P B 2
H6AA H -0.0147 0.0471 0.3302 0.203 Uiso 0.50 1 calc PR B 2
H6AB H -0.0647 0.0020 0.3584 0.203 Uiso 0.50 1 calc PR B 2
H6AC H 0.0678 0.0006 0.3403 0.203 Uiso 0.50 1 calc PR B 2
C7 C 0.0625(16) -0.0307(7) 0.3778(12) 0.086(8) Uani 0.50 1 d P A 1
H7A H -0.0260 -0.0380 0.3694 0.129 Uiso 0.50 1 calc PR A 1
H7B H 0.1083 -0.0575 0.3967 0.129 Uiso 0.50 1 calc PR A 1
H7C H 0.0912 -0.0240 0.3427 0.129 Uiso 0.50 1 calc PR A 1
C7A C -0.011(2) 0.1259(11) 0.4130(19) 0.18(2) Uani 0.50 1 d P B 2
H7AA H 0.0428 0.1537 0.4179 0.268 Uiso 0.50 1 calc PR B 2
H7AB H -0.0784 0.1302 0.4335 0.268 Uiso 0.50 1 calc PR B 2
H7AC H -0.0445 0.1214 0.3729 0.268 Uiso 0.50 1 calc PR B 2
C8 C 0.1887(18) -0.0317(7) 0.5062(11) 0.072(7) Uani 0.50 1 d P A 1
H8A H 0.1303 -0.0400 0.5305 0.109 Uiso 0.50 1 calc PR A 1
H8B H 0.2705 -0.0259 0.5294 0.109 Uiso 0.50 1 calc PR A 1
H8C H 0.1943 -0.0576 0.4800 0.109 Uiso 0.50 1 calc PR A 1
C8A C 0.1476(19) 0.1159(10) 0.5382(11) 0.116(11) Uani 0.50 1 d P B 2
H8AA H 0.2350 0.1181 0.5562 0.174 Uiso 0.50 1 calc PR B 2
H8AB H 0.0981 0.1079 0.5665 0.174 Uiso 0.50 1 calc PR B 2
H8AC H 0.1199 0.1462 0.5211 0.174 Uiso 0.50 1 calc PR B 2
C9 C 0.1843(14) 0.0664(7) 0.5582(5) 0.051(4) Uani 0.50 1 d P A 1
H9A H 0.1150 0.0643 0.5782 0.077 Uiso 0.50 1 calc PR A 1
H9B H 0.2190 0.0981 0.5623 0.077 Uiso 0.50 1 calc PR A 1
H9C H 0.2482 0.0437 0.5742 0.077 Uiso 0.50 1 calc PR A 1
C9A C 0.2355(19) 0.0130(11) 0.5604(10) 0.113(10) Uani 0.50 1 d P B 2
H9AA H 0.3221 0.0062 0.5589 0.170 Uiso 0.50 1 calc PR B 2
H9AB H 0.1934 -0.0161 0.5673 0.170 Uiso 0.50 1 calc PR B 2
H9AC H 0.2322 0.0352 0.5910 0.170 Uiso 0.50 1 calc PR B 2
C10 C 0.043(2) 0.1357(6) 0.4634(10) 0.074(7) Uani 0.50 1 d P A 1
H10D H 0.0165 0.1505 0.4266 0.112 Uiso 0.50 1 calc PR A 1
H10E H 0.1154 0.1525 0.4843 0.112 Uiso 0.50 1 calc PR A 1
H10F H -0.0241 0.1369 0.4846 0.112 Uiso 0.50 1 calc PR A 1
C10A C 0.154(3) -0.0444(8) 0.4554(16) 0.122(13) Uani 0.50 1 d P B 2
H10A H 0.1483 -0.0559 0.4169 0.184 Uiso 0.50 1 calc PR B 2
H10B H 0.0912 -0.0603 0.4728 0.184 Uiso 0.50 1 calc PR B 2
H10C H 0.2361 -0.0509 0.4774 0.184 Uiso 0.50 1 calc PR B 2
C11 C 0.2721(7) 0.1314(3) 0.3464(3) 0.052(2) Uani 1 1 d . B .
C12 C 0.3185(10) 0.0922(3) 0.3234(4) 0.069(3) Uani 1 1 d . B .
C13 C 0.4394(10) 0.0842(3) 0.3526(5) 0.080(3) Uani 1 1 d . B .
C14 C 0.4662(7) 0.1189(3) 0.3945(4) 0.063(3) Uani 1 1 d . B .
C15 C 0.3596(8) 0.1480(3) 0.3906(3) 0.055(2) Uani 1 1 d . B .
C16 C 0.1548(9) 0.1571(5) 0.3201(5) 0.118(5) Uani 1 1 d . . .
H16A H 0.0935 0.1346 0.3012 0.177 Uiso 1 1 calc R B 1
H16B H 0.1735 0.1799 0.2926 0.177 Uiso 1 1 calc R B 1
H16C H 0.1216 0.1735 0.3496 0.177 Uiso 1 1 calc R B 1
C17 C 0.2515(14) 0.0655(5) 0.2717(5) 0.149(7) Uani 1 1 d . . .
H17A H 0.3000 0.0377 0.2657 0.224 Uiso 1 1 calc R B 1
H17B H 0.2419 0.0858 0.2385 0.224 Uiso 1 1 calc R B 1
H17C H 0.1698 0.0556 0.2778 0.224 Uiso 1 1 calc R B 1
C18 C 0.5312(13) 0.0490(4) 0.3390(7) 0.172(9) Uani 1 1 d . . .
H18A H 0.5888 0.0404 0.3736 0.259 Uiso 1 1 calc R B 1
H18B H 0.5774 0.0626 0.3122 0.259 Uiso 1 1 calc R B 1
H18C H 0.4872 0.0209 0.3225 0.259 Uiso 1 1 calc R B 1
C19 C 0.5902(8) 0.1274(5) 0.4319(6) 0.140(7) Uani 1 1 d . . .
H19A H 0.5782 0.1420 0.4671 0.210 Uiso 1 1 calc R B 1
H19B H 0.6396 0.1481 0.4127 0.210 Uiso 1 1 calc R B 1
H19C H 0.6334 0.0974 0.4403 0.210 Uiso 1 1 calc R B 1
C20 C 0.3484(13) 0.1904(3) 0.4262(5) 0.106(4) Uani 1 1 d . . .
H20A H 0.2937 0.1832 0.4526 0.160 Uiso 1 1 calc R B 1
H20B H 0.3138 0.2165 0.4019 0.160 Uiso 1 1 calc R B 1
H20C H 0.4304 0.1991 0.4472 0.160 Uiso 1 1 calc R B 1
C21 C 0.5117(6) 0.0175(2) 0.5205(3) 0.0349(15) Uani 1 1 d . . .
C22 C 0.4759(6) 0.0930(2) 0.5497(3) 0.0441(19) Uani 1 1 d . . .
H22 H 0.4356 0.1224 0.5426 0.053 Uiso 1 1 calc R B .
C23 C 0.5578(6) 0.0869(3) 0.6000(3) 0.0441(17) Uani 1 1 d . . .
H23 H 0.5743 0.1110 0.6276 0.053 Uiso 1 1 calc R . .
C24 C 0.3860(7) -0.0437(3) 0.3923(3) 0.0474(19) Uani 1 1 d . . .
H24 H 0.3303 -0.0381 0.3579 0.057 Uiso 1 1 calc R B .
C25 C 0.3776(7) 0.1238(3) 0.7467(3) 0.0481(8) Uani 1 1 d . . .
C26 C 0.3649(7) 0.0819(3) 0.7154(3) 0.0481(8) Uani 1 1 d . . .
H26 H 0.4290 0.0735 0.6960 0.058 Uiso 1 1 calc R . .
C27 C 0.2644(6) 0.0526(3) 0.7115(3) 0.0481(8) Uani 1 1 d . . .
H27 H 0.2629 0.0241 0.6911 0.058 Uiso 1 1 calc R . .
C28 C 0.1651(7) 0.0641(3) 0.7368(3) 0.0481(8) Uani 1 1 d . . .
H28 H 0.0923 0.0454 0.7312 0.058 Uiso 1 1 calc R . .
C29 C 0.1758(7) 0.1030(3) 0.7699(3) 0.0481(8) Uani 1 1 d . . .
H29 H 0.1130 0.1097 0.7908 0.058 Uiso 1 1 calc R . .
C30 C 0.2784(6) 0.1337(3) 0.7741(3) 0.0481(8) Uani 1 1 d . . .
H30 H 0.2804 0.1615 0.7958 0.058 Uiso 1 1 calc R . .
C31 C 0.4831(6) 0.1909(2) 0.6933(4) 0.0452(18) Uani 1 1 d . . .
C32 C 0.5656(8) 0.2287(3) 0.6905(4) 0.064(2) Uani 1 1 d . . .
H32 H 0.6235 0.2372 0.7233 0.077 Uiso 1 1 calc R . .
C33 C 0.5636(11) 0.2532(3) 0.6416(6) 0.085(3) Uani 1 1 d . . .
H33 H 0.6208 0.2780 0.6410 0.101 Uiso 1 1 calc R . .
C34 C 0.4789(12) 0.2422(3) 0.5927(5) 0.087(4) Uani 1 1 d . . .
H34 H 0.4814 0.2578 0.5583 0.104 Uiso 1 1 calc R . .
C35 C 0.3924(10) 0.2085(3) 0.5955(4) 0.072(3) Uani 1 1 d . . .
H35 H 0.3296 0.2024 0.5635 0.087 Uiso 1 1 calc R . .
C36 C 0.3956(8) 0.1830(2) 0.6450(3) 0.052(2) Uani 1 1 d . . .
H36 H 0.3354 0.1593 0.6455 0.063 Uiso 1 1 calc R . .
B28 B 0.5000 0.1575(4) 0.7500 0.038(3) Uani 1 2 d S . .

loop_
_atom_site_aniso_label
_atom_site_aniso_U_11
_atom_site_aniso_U_22
_atom_site_aniso_U_33
_atom_site_aniso_U_23
_atom_site_aniso_U_13
_atom_site_aniso_U_12
Tb1 0.03431(19) 0.0458(2) 0.0550(2) 0.00777(19) 0.02132(16) 0.00815(17)
N1 0.034(3) 0.025(3) 0.053(3) 0.000(3) 0.024(3) 0.005(2)
N2 0.031(3) 0.043(3) 0.044(3) 0.001(3) 0.021(3) 0.003(2)
C1 0.028(2) 0.038(3) 0.053(4) 0.009(5) 0.017(3) 0.006(2)
C1A 0.028(2) 0.038(3) 0.053(4) 0.009(5) 0.017(3) 0.006(2)
C2 0.028(2) 0.038(3) 0.053(4) 0.009(5) 0.017(3) 0.006(2)
C2A 0.028(2) 0.038(3) 0.053(4) 0.009(5) 0.017(3) 0.006(2)
C3 0.028(2) 0.038(3) 0.053(4) 0.009(5) 0.017(3) 0.006(2)
C3A 0.028(2) 0.038(3) 0.053(4) 0.009(5) 0.017(3) 0.006(2)
C4 0.028(2) 0.038(3) 0.053(4) 0.009(5) 0.017(3) 0.006(2)
C4A 0.028(2) 0.038(3) 0.053(4) 0.009(5) 0.017(3) 0.006(2)
C5 0.028(2) 0.038(3) 0.053(4) 0.009(5) 0.017(3) 0.006(2)
C5A 0.028(2) 0.038(3) 0.053(4) 0.009(5) 0.017(3) 0.006(2)
C6 0.035(8) 0.114(18) 0.054(10) 0.020(11) 0.010(7) 0.000(10)
C6A 0.089(18) 0.27(4) 0.055(13) -0.03(2) 0.025(12) -0.10(2)
C7 0.042(10) 0.060(12) 0.16(2) -0.048(14) 0.033(12) -0.020(9)
C7A 0.044(14) 0.14(3) 0.37(6) 0.19(4) 0.08(2) 0.061(17)
C8 0.046(10) 0.041(11) 0.14(2) 0.038(13) 0.053(14) 0.013(8)
C8A 0.060(12) 0.17(3) 0.13(2) -0.09(2) 0.054(14) -0.041(15)
C9 0.055(9) 0.077(11) 0.027(7) 0.009(8) 0.022(7) -0.008(9)
C9A 0.070(14) 0.18(3) 0.108(19) 0.061(19) 0.057(13) 0.022(16)
C10 0.081(16) 0.035(9) 0.129(19) 0.032(12) 0.075(14) 0.030(10)
C10A 0.10(2) 0.064(15) 0.24(4) 0.05(2) 0.13(3) 0.022(14)
C11 0.047(4) 0.057(5) 0.052(5) 0.018(4) 0.013(4) 0.008(4)
C12 0.087(7) 0.068(6) 0.062(6) -0.004(5) 0.039(5) -0.010(5)
C13 0.086(7) 0.051(5) 0.130(9) 0.031(6) 0.086(7) 0.021(5)
C14 0.036(4) 0.076(6) 0.081(6) 0.050(5) 0.019(4) 0.001(4)
C15 0.066(5) 0.048(5) 0.056(5) 0.011(4) 0.026(4) 0.006(4)
C16 0.056(6) 0.189(14) 0.112(9) 0.099(9) 0.026(6) 0.026(7)
C17 0.214(16) 0.181(15) 0.071(8) -0.057(9) 0.076(9) -0.099(13)
C18 0.204(14) 0.102(9) 0.282(19) 0.098(11) 0.229(15) 0.094(10)
C19 0.041(5) 0.214(15) 0.156(12) 0.127(12) -0.003(6) -0.040(7)
C20 0.184(13) 0.056(6) 0.094(8) -0.006(6) 0.063(9) -0.035(7)
C21 0.034(3) 0.030(3) 0.047(4) 0.007(3) 0.024(3) 0.009(3)
C22 0.042(4) 0.024(4) 0.076(6) 0.002(3) 0.034(4) 0.008(3)
C23 0.040(4) 0.043(4) 0.053(5) -0.001(4) 0.020(4) 0.007(3)
C24 0.041(4) 0.062(5) 0.046(4) -0.002(4) 0.024(3) -0.002(4)
C25 0.0421(16) 0.0459(18) 0.061(2) -0.0002(15) 0.0203(15) -0.0036(14)
C26 0.0421(16) 0.0459(18) 0.061(2) -0.0002(15) 0.0203(15) -0.0036(14)
C27 0.0421(16) 0.0459(18) 0.061(2) -0.0002(15) 0.0203(15) -0.0036(14)
C28 0.0421(16) 0.0459(18) 0.061(2) -0.0002(15) 0.0203(15) -0.0036(14)
C29 0.0421(16) 0.0459(18) 0.061(2) -0.0002(15) 0.0203(15) -0.0036(14)
C30 0.0421(16) 0.0459(18) 0.061(2) -0.0002(15) 0.0203(15) -0.0036(14)
C31 0.039(4) 0.024(4) 0.078(6) -0.001(4) 0.023(4) 0.005(3)
C32 0.058(5) 0.030(4) 0.110(8) 0.019(5) 0.030(5) 0.006(4)
C33 0.094(8) 0.043(6) 0.129(10) 0.024(6) 0.052(7) 0.019(5)
C34 0.145(10) 0.036(5) 0.101(9) 0.034(5) 0.075(8) 0.041(6)
C35 0.115(8) 0.027(4) 0.084(7) 0.014(4) 0.043(6) 0.023(5)
C36 0.070(5) 0.025(4) 0.068(5) 0.002(4) 0.028(5) 0.009(4)
B28 0.041(6) 0.032(6) 0.045(7) 0.000 0.015(5) 0.000

loop_
_atom_type_symbol
_atom_type_description
_atom_type_scat_dispersion_real
_atom_type_scat_dispersion_imag
_atom_type_scat_source
C C 0.0033 0.0016 'International Tables Vol C Tables 4.2.6.8 and 6.1.1.4'
H H 0.0000 0.0000 'International Tables Vol C Tables 4.2.6.8 and 6.1.1.4'
N N 0.0061 0.0033 'International Tables Vol C Tables 4.2.6.8 and 6.1.1.4'
Tb Tb -0.1723 4.1537 'International Tables Vol C Tables 4.2.6.8 and 6.1.1.4'
B B 0.0013 0.0007 'International Tables Vol C Tables 4.2.6.8 and 6.1.1.4'

loop_
_geom_angle_atom_site_label_1
_geom_angle_atom_site_label_2
_geom_angle_atom_site_label_3
_geom_angle
_geom_angle_site_symmetry_1
_geom_angle_site_symmetry_3
N1 Tb1 N2 67.67(18) . .
N1 Tb1 C1A 127.1(4) . .
N2 Tb1 C1A 101.6(4) . .
N1 Tb1 C5A 98.0(4) . .
N2 Tb1 C5A 79.0(5) . .
C1A Tb1 C5A 31.5(6) . .
N1 Tb1 C2A 118.3(4) . .
N2 Tb1 C2A 130.4(5) . .
C1A Tb1 C2A 32.4(6) . .
C5A Tb1 C2A 51.7(5) . .
N1 Tb1 C12 128.5(3) . .
N2 Tb1 C12 99.1(3) . .
C1A Tb1 C12 103.9(4) . .
C5A Tb1 C12 129.3(4) . .
C2A Tb1 C12 108.0(4) . .
N1 Tb1 C4A 76.4(4) . .
N2 Tb1 C4A 90.3(4) . .
C1A Tb1 C4A 51.3(5) . .
C5A Tb1 C4A 30.3(5) . .
C2A Tb1 C4A 50.5(6) . .
C12 Tb1 C4A 155.1(4) . .
N1 Tb1 C15 97.7(2) . .
N2 Tb1 C15 128.3(2) . .
C1A Tb1 C15 123.8(4) . .
C5A Tb1 C15 152.3(5) . .
C2A Tb1 C15 100.6(5) . .
C12 Tb1 C15 50.6(3) . .
C4A Tb1 C15 136.1(4) . .
N1 Tb1 C11 127.4(2) . .
N2 Tb1 C11 128.8(2) . .
C1A Tb1 C11 100.3(4) . .
C5A Tb1 C11 131.8(5) . .
C2A Tb1 C11 88.7(5) . .
C12 Tb1 C11 30.4(3) . .
C4A Tb1 C11 138.3(4) . .
C15 Tb1 C11 30.2(2) . .
N1 Tb1 C3A 86.6(4) . .
N2 Tb1 C3A 118.1(4) . .
C1A Tb1 C3A 51.7(5) . .
C5A Tb1 C3A 49.0(6) . .
C2A Tb1 C3A 31.8(5) . .
C12 Tb1 C3A 137.6(4) . .
C4A Tb1 C3A 28.0(4) . .
C15 Tb1 C3A 109.5(4) . .
C11 Tb1 C3A 111.8(4) . .
N1 Tb1 C13 98.5(3) . .
N2 Tb1 C13 81.1(2) . .
C1A Tb1 C13 132.1(5) . .
C5A Tb1 C13 146.9(5) . .
C2A Tb1 C13 137.7(5) . .
C12 Tb1 C13 30.7(3) . .
C4A Tb1 C13 171.1(4) . .
C15 Tb1 C13 51.2(3) . .
C11 Tb1 C13 50.5(3) . .
C3A Tb1 C13 160.5(4) . .
N1 Tb1 C14 80.9(2) . .
N2 Tb1 C14 97.4(2) . .
C1A Tb1 C14 150.6(4) . .
C5A Tb1 C14 176.4(5) . .
C2A Tb1 C14 131.8(5) . .
C12 Tb1 C14 50.6(3) . .
C4A Tb1 C14 151.1(5) . .
C15 Tb1 C14 31.2(2) . .
C11 Tb1 C14 50.4(2) . .
C3A Tb1 C14 134.1(4) . .
C13 Tb1 C14 30.8(3) . .
C22 N1 C21 117.4(6) . .
C22 N1 Tb1 124.7(4) . .
C21 N1 Tb1 117.8(4) . .
C24 N2 C21 116.9(6) . 5_656
C24 N2 Tb1 126.3(5) . .
C21 N2 Tb1 116.6(4) 5_656 .
C5 C1 C2 108.6(18) . .
C5 C1 C6 128.5(18) . .
C2 C1 C6 122.2(17) . .
C5 C1 Tb1 73.8(9) . .
C2 C1 Tb1 74.7(8) . .
C6 C1 Tb1 125.7(9) . .
C5A C1A C2A 106.1(14) . .
C5A C1A C6A 124(2) . .
C2A C1A C6A 130(2) . .
C5A C1A Tb1 75.9(9) . .
C2A C1A Tb1 76.1(9) . .
C6A C1A Tb1 117.8(11) . .
C3 C2 C1 107.5(19) . .
C3 C2 C7 123.5(19) . .
C1 C2 C7 128.8(18) . .
C3 C2 Tb1 73.5(10) . .
C1 C2 Tb1 74.4(8) . .
C7 C2 Tb1 121.6(9) . .
C3A C2A C1A 103.6(18) . .
C3A C2A C7A 126(3) . .
C1A C2A C7A 130(2) . .
C3A C2A Tb1 74.9(9) . .
C1A C2A Tb1 71.5(9) . .
C7A C2A Tb1 126.1(13) . .
C2 C3 C4 108.3(17) . .
C2 C3 C8 126(2) . .
C4 C3 C8 124.6(18) . .
C2 C3 Tb1 75.9(9) . .
C4 C3 Tb1 74.1(10) . .
C8 C3 Tb1 123.7(11) . .
C4A C3A C2A 111(2) . .
C4A C3A C8A 124(2) . .
C2A C3A C8A 125(2) . .
C4A C3A Tb1 75.7(9) . .
C2A C3A Tb1 73.4(9) . .
C8A C3A Tb1 122.5(11) . .
C3 C4 C5 108.7(14) . .
C3 C4 C9 123.7(16) . .
C5 C4 C9 127.4(17) . .
C3 C4 Tb1 75.0(9) . .
C5 C4 Tb1 75.1(8) . .
C9 C4 Tb1 120.4(10) . .
C3A C4A C5A 111(2) . .
C3A C4A C9A 127(2) . .
C5A C4A C9A 122(2) . .
C3A C4A Tb1 76.3(9) . .
C5A C4A Tb1 73.7(9) . .
C9A C4A Tb1 122.4(10) . .
C1 C5 C4 107.0(18) . .
C1 C5 C10 126(2) . .
C4 C5 C10 126.6(17) . .
C1 C5 Tb1 75.4(8) . .
C4 C5 Tb1 73.7(9) . .
C10 C5 Tb1 120.8(12) . .
C4A C5A C1A 108.5(19) . .
C4A C5A C10A 121(2) . .
C1A C5A C10A 130(2) . .
C4A C5A Tb1 76.1(10) . .
C1A C5A Tb1 72.6(10) . .
C10A C5A Tb1 119.8(12) . .
C1A C6A H6AA 109.5 . .
C1A C6A H6AB 109.5 . .
H6AA C6A H6AB 109.5 . .
C1A C6A H6AC 109.5 . .
H6AA C6A H6AC 109.5 . .
H6AB C6A H6AC 109.5 . .
C2A C7A H7AA 109.5 . .
C2A C7A H7AB 109.5 . .
H7AA C7A H7AB 109.5 . .
C2A C7A H7AC 109.5 . .
H7AA C7A H7AC 109.5 . .
H7AB C7A H7AC 109.5 . .
C3A C8A H8AA 109.5 . .
C3A C8A H8AB 109.5 . .
H8AA C8A H8AB 109.5 . .
C3A C8A H8AC 109.5 . .
H8AA C8A H8AC 109.5 . .
H8AB C8A H8AC 109.5 . .
C4A C9A H9AA 109.5 . .
C4A C9A H9AB 109.5 . .
H9AA C9A H9AB 109.5 . .
C4A C9A H9AC 109.5 . .
H9AA C9A H9AC 109.5 . .
H9AB C9A H9AC 109.5 . .
C5A C10A H10A 109.5 . .
C5A C10A H10B 109.5 . .
H10A C10A H10B 109.5 . .
C5A C10A H10C 109.5 . .
H10A C10A H10C 109.5 . .
H10B C10A H10C 109.5 . .
C15 C11 C12 109.4(8) . .
C15 C11 C16 124.8(9) . .
C12 C11 C16 124.9(10) . .
C15 C11 Tb1 74.7(4) . .
C12 C11 Tb1 74.3(5) . .
C16 C11 Tb1 126.3(5) . .
C11 C12 C13 108.5(9) . .
C11 C12 C17 124.9(11) . .
C13 C12 C17 126.4(11) . .
C11 C12 Tb1 75.3(5) . .
C13 C12 Tb1 75.2(5) . .
C17 C12 Tb1 119.8(7) . .
C12 C13 C14 107.2(8) . .
C12 C13 C18 127.8(13) . .
C14 C13 C18 124.7(12) . .
C12 C13 Tb1 74.1(5) . .
C14 C13 Tb1 74.7(5) . .
C18 C13 Tb1 121.9(6) . .
C13 C14 C15 107.8(8) . .
C13 C14 C19 125.9(11) . .
C15 C14 C19 125.9(11) . .
C13 C14 Tb1 74.5(5) . .
C15 C14 Tb1 74.0(4) . .
C19 C14 Tb1 122.9(5) . .
C11 C15 C14 107.1(8) . .
C11 C15 C20 126.8(9) . .
C14 C15 C20 125.9(10) . .
C11 C15 Tb1 75.1(5) . .
C14 C15 Tb1 74.8(4) . .
C20 C15 Tb1 118.5(5) . .
C11 C16 H16A 109.5 . .
C11 C16 H16B 109.5 . .
C11 C16 H16C 109.5 . .
C12 C17 H17A 109.5 . .
C12 C17 H17B 109.5 . .
C12 C17 H17C 109.5 . .
C13 C18 H18A 109.5 . .
C13 C18 H18B 109.5 . .
C13 C18 H18C 109.5 . .
C14 C19 H19A 109.5 . .
C14 C19 H19B 109.5 . .
C14 C19 H19C 109.5 . .
C15 C20 H20A 109.5 . .
C15 C20 H20B 109.5 . .
C15 C20 H20C 109.5 . .
N1 C21 N2 122.5(6) . 5_656
N1 C21 C21 118.3(8) . 5_656
N2 C21 C21 119.2(7) 5_656 5_656
N1 C22 C23 123.4(6) . .
N1 C22 H22 118.3 . .
C23 C22 H22 118.3 . .
C24 C23 C22 115.7(7) 5_656 .
C24 C23 H23 122.2 5_656 .
C22 C23 H23 122.2 . .
N2 C24 C23 124.2(7) . 5_656
N2 C24 H24 117.9 . .
C23 C24 H24 117.9 5_656 .
C26 C25 C30 114.6(7) . .
C26 C25 B28 121.3(6) . .
C30 C25 B28 124.0(7) . .
C27 C26 C25 123.4(7) . .
C27 C26 H26 118.3 . .
C25 C26 H26 118.3 . .
C26 C27 C28 121.1(7) . .
C26 C27 H27 119.5 . .
C28 C27 H27 119.5 . .
C29 C28 C27 117.6(7) . .
C29 C28 H28 121.2 . .
C27 C28 H28 121.2 . .
C28 C29 C30 121.7(7) . .
C28 C29 H29 119.2 . .
C30 C29 H29 119.2 . .
C25 C30 C29 121.3(7) . .
C25 C30 H30 119.3 . .
C29 C30 H30 119.3 . .
C36 C31 C32 115.6(8) . .
C36 C31 B28 123.9(6) . .
C32 C31 B28 120.4(7) . .
C33 C32 C31 121.6(10) . .
C33 C32 H32 119.2 . .
C31 C32 H32 119.2 . .
C32 C33 C34 121.0(10) . .
C32 C33 H33 119.5 . .
C34 C33 H33 119.5 . .
C35 C34 C33 118.6(9) . .
C35 C34 H34 120.7 . .
C33 C34 H34 120.7 . .
C34 C35 C36 120.4(11) . .
C34 C35 H35 119.8 . .
C36 C35 H35 119.8 . .
C31 C36 C35 122.6(8) . .
C31 C36 H36 118.7 . .
C35 C36 H36 118.7 . .
C25 B28 C25 108.4(8) . 2_656
C25 B28 C31 109.6(4) . .
C25 B28 C31 109.8(3) 2_656 .
C25 B28 C31 109.8(3) . 2_656
C25 B28 C31 109.6(4) 2_656 2_656
C31 B28 C31 109.6(8) . 2_656

loop_
_geom_bond_atom_site_label_1
_geom_bond_atom_site_label_2
_geom_bond_distance
_geom_bond_site_symmetry_2
Tb1 N1 2.434(6) .
Tb1 N2 2.452(5) .
Tb1 C1A 2.573(13) .
Tb1 C5A 2.615(18) .
Tb1 C2A 2.633(18) .
Tb1 C12 2.639(9) .
Tb1 C4A 2.645(14) .
Tb1 C15 2.646(8) .
Tb1 C11 2.651(7) .
Tb1 C3A 2.652(14) .
Tb1 C13 2.653(8) .
Tb1 C14 2.656(7) .
N1 C22 1.347(9) .
N1 C21 1.372(8) .
N2 C24 1.341(9) .
N2 C21 1.377(9) 5_656
C1 C5 1.44(2) .
C1 C2 1.450(19) .
C1 C6 1.52(2) .
C1A C5A 1.41(3) .
C1A C2A 1.45(3) .
C1A C6A 1.46(2) .
C2 C3 1.43(2) .
C2 C7 1.54(2) .
C2A C3A 1.45(2) .
C2A C7A 1.50(3) .
C3 C4 1.43(3) .
C3 C8 1.46(3) .
C3A C4A 1.280(19) .
C3A C8A 1.54(3) .
C4 C5 1.45(3) .
C4 C9 1.46(2) .
C4A C5A 1.37(2) .
C4A C9A 1.61(3) .
C5 C10 1.45(3) .
C5A C10A 1.53(3) .
C6 H6A 0.9800 .
C6 H6B 0.9800 .
C6 H6C 0.9800 .
C6A H6AA 0.9800 .
C6A H6AB 0.9800 .
C6A H6AC 0.9800 .
C7 H7A 0.9800 .
C7 H7B 0.9800 .
C7 H7C 0.9800 .
C7A H7AA 0.9800 .
C7A H7AB 0.9800 .
C7A H7AC 0.9800 .
C8 H8A 0.9800 .
C8 H8B 0.9800 .
C8 H8C 0.9800 .
C8A H8AA 0.9800 .
C8A H8AB 0.9800 .
C8A H8AC 0.9800 .
C9 H9A 0.9800 .
C9 H9B 0.9800 .
C9 H9C 0.9800 .
C9A H9AA 0.9800 .
C9A H9AB 0.9800 .
C9A H9AC 0.9800 .
C10 H10D 0.9800 .
C10 H10E 0.9800 .
C10 H10F 0.9800 .
C10A H10A 0.9800 .
C10A H10B 0.9800 .
C10A H10C 0.9800 .
C11 C15 1.381(12) .
C11 C12 1.388(12) .
C11 C16 1.516(11) .
C12 C13 1.402(14) .
C12 C17 1.529(14) .
C13 C14 1.408(14) .
C13 C18 1.504(11) .
C14 C15 1.426(11) .
C14 C19 1.507(13) .
C15 C20 1.502(12) .
C16 H16A 0.9800 .
C16 H16B 0.9800 .
C16 H16C 0.9800 .
C17 H17A 0.9800 .
C17 H17B 0.9800 .
C17 H17C 0.9800 .
C18 H18A 0.9800 .
C18 H18B 0.9800 .
C18 H18C 0.9800 .
C19 H19A 0.9800 .
C19 H19B 0.9800 .
C19 H19C 0.9800 .
C20 H20A 0.9800 .
C20 H20B 0.9800 .
C20 H20C 0.9800 .
C21 N2 1.377(9) 5_656
C21 C21 1.398(13) 5_656
C22 C23 1.381(10) .
C22 H22 0.9500 .
C23 C24 1.375(10) 5_656
C23 H23 0.9500 .
C24 C23 1.375(10) 5_656
C24 H24 0.9500 .
C25 C26 1.406(10) .
C25 C30 1.410(9) .
C25 B28 1.646(9) .
C26 C27 1.375(10) .
C26 H26 0.9500 .
C27 C28 1.391(9) .
C27 H27 0.9500 .
C28 C29 1.360(10) .
C28 H28 0.9500 .
C29 C30 1.419(10) .
C29 H29 0.9500 .
C30 H30 0.9500 .
C31 C36 1.384(11) .
C31 C32 1.420(10) .
C31 B28 1.650(10) .
C32 C33 1.370(13) .
C32 H32 0.9500 .
C33 C34 1.395(15) .
C33 H33 0.9500 .
C34 C35 1.363(14) .
C34 H34 0.9500 .
C35 C36 1.396(11) .
C35 H35 0.9500 .
C36 H36 0.9500 .
B28 C25 1.646(9) 2_656
B28 C31 1.650(10) 2_656

loop_
_geom_torsion_atom_site_label_1
_geom_torsion_atom_site_label_2
_geom_torsion_atom_site_label_3
_geom_torsion_atom_site_label_4
_geom_torsion
_geom_torsion_site_symmetry_1
_geom_torsion_site_symmetry_4
N2 Tb1 N1 C22 178.7(5) . .
C1A Tb1 N1 C22 -93.5(7) . .
C5A Tb1 N1 C22 -106.7(7) . .
C2A Tb1 N1 C22 -56.2(8) . .
C12 Tb1 N1 C22 95.0(5) . .
C4A Tb1 N1 C22 -85.3(6) . .
C15 Tb1 N1 C22 50.3(5) . .
C11 Tb1 N1 C22 56.1(5) . .
C3A Tb1 N1 C22 -59.0(6) . .
C13 Tb1 N1 C22 102.0(5) . .
C14 Tb1 N1 C22 76.7(5) . .
N2 Tb1 N1 C21 -5.7(4) . .
C1A Tb1 N1 C21 82.1(6) . .
C5A Tb1 N1 C21 68.9(6) . .
C2A Tb1 N1 C21 119.4(7) . .
C12 Tb1 N1 C21 -89.4(5) . .
C4A Tb1 N1 C21 90.3(6) . .
C15 Tb1 N1 C21 -134.1(4) . .
C11 Tb1 N1 C21 -128.3(4) . .
C3A Tb1 N1 C21 116.6(5) . .
C13 Tb1 N1 C21 -82.4(5) . .
C14 Tb1 N1 C21 -107.7(5) . .
N1 Tb1 N2 C24 179.9(5) . .
C1A Tb1 N2 C24 54.4(6) . .
C5A Tb1 N2 C24 76.5(6) . .
C2A Tb1 N2 C24 71.1(7) . .
C12 Tb1 N2 C24 -52.0(6) . .
C4A Tb1 N2 C24 104.7(6) . .
C15 Tb1 N2 C24 -98.1(6) . .
C11 Tb1 N2 C24 -59.2(6) . .
C3A Tb1 N2 C24 106.9(7) . .
C13 Tb1 N2 C24 -77.0(6) . .
C14 Tb1 N2 C24 -103.1(5) . .
N1 Tb1 N2 C21 5.7(4) . 5_656
C1A Tb1 N2 C21 -119.9(5) . 5_656
C5A Tb1 N2 C21 -97.8(6) . 5_656
C2A Tb1 N2 C21 -103.2(6) . 5_656
C12 Tb1 N2 C21 133.7(5) . 5_656
C4A Tb1 N2 C21 -69.5(6) . 5_656
C15 Tb1 N2 C21 87.6(5) . 5_656
C11 Tb1 N2 C21 126.5(4) . 5_656
C3A Tb1 N2 C21 -67.4(6) . 5_656
C13 Tb1 N2 C21 108.7(5) . 5_656
C14 Tb1 N2 C21 82.6(5) . 5_656
N1 Tb1 C1 C5 41.8(14) . .
N2 Tb1 C1 C5 125.2(12) . .
C1A Tb1 C1 C5 115(3) . .
C5A Tb1 C1 C5 89.3(15) . .
C2A Tb1 C1 C5 -10(2) . .
C12 Tb1 C1 C5 -130.4(12) . .
C4A Tb1 C1 C5 53.5(13) . .
C15 Tb1 C1 C5 -79.5(12) . .
C11 Tb1 C1 C5 -101.6(12) . .
C3A Tb1 C1 C5 20.0(11) . .
C13 Tb1 C1 C5 -134.7(12) . .
C14 Tb1 C1 C5 -94.0(13) . .
N1 Tb1 C1 C2 -73.2(11) . .
N2 Tb1 C1 C2 10.2(11) . .
C1A Tb1 C1 C2 -0.1(18) . .
C5A Tb1 C1 C2 -25.8(8) . .
C2A Tb1 C1 C2 -125.5(17) . .
C12 Tb1 C1 C2 114.5(9) . .
C4A Tb1 C1 C2 -61.5(9) . .
C15 Tb1 C1 C2 165.5(9) . .
C11 Tb1 C1 C2 143.4(10) . .
C3A Tb1 C1 C2 -95.1(11) . .
C13 Tb1 C1 C2 110.2(9) . .
C14 Tb1 C1 C2 150.9(8) . .
N1 Tb1 C1 C6 167.9(14) . .
N2 Tb1 C1 C6 -108.7(16) . .
C1A Tb1 C1 C6 -119(3) . .
C5A Tb1 C1 C6 -145(2) . .
C2A Tb1 C1 C6 116(2) . .
C12 Tb1 C1 C6 -4.4(17) . .
C4A Tb1 C1 C6 179.6(19) . .
C15 Tb1 C1 C6 46.6(17) . .
C11 Tb1 C1 C6 24.5(16) . .
C3A Tb1 C1 C6 146.1(19) . .
C13 Tb1 C1 C6 -8.6(19) . .
C14 Tb1 C1 C6 32(2) . .
N1 Tb1 C1A C5A -25.7(12) . .
N2 Tb1 C1A C5A 45.0(10) . .
C2A Tb1 C1A C5A -110.9(13) . .
C12 Tb1 C1A C5A 147.5(10) . .
C4A Tb1 C1A C5A -35.9(10) . .
C15 Tb1 C1A C5A -160.9(9) . .
C11 Tb1 C1A C5A 178.4(10) . .
C3A Tb1 C1A C5A -71.9(10) . .
C13 Tb1 C1A C5A 133.4(9) . .
C14 Tb1 C1A C5A 174.3(9) . .
N1 Tb1 C1A C2A 85.1(10) . .
N2 Tb1 C1A C2A 155.8(9) . .
C5A Tb1 C1A C2A 110.9(13) . .
C12 Tb1 C1A C2A -101.7(9) . .
C4A Tb1 C1A C2A 75.0(10) . .
C15 Tb1 C1A C2A -50.0(10) . .
C11 Tb1 C1A C2A -70.8(9) . .
C3A Tb1 C1A C2A 39.0(9) . .
C13 Tb1 C1A C2A -115.8(9) . .
C14 Tb1 C1A C2A -74.8(12) . .
N1 Tb1 C1A C6A -147(2) . .
N2 Tb1 C1A C6A -76(2) . .
C5A Tb1 C1A C6A -121(3) . .
C2A Tb1 C1A C6A 128(3) . .
C12 Tb1 C1A C6A 26(2) . .
C4A Tb1 C1A C6A -157(2) . .
C15 Tb1 C1A C6A 78(2) . .
C11 Tb1 C1A C6A 57(2) . .
C3A Tb1 C1A C6A 167(2) . .
C13 Tb1 C1A C6A 12(2) . .
C14 Tb1 C1A C6A 53(3) . .
C5 C1 C2 C3 -0.1(14) . .
C6 C1 C2 C3 -170.6(13) . .
Tb1 C1 C2 C3 66.5(9) . .
C5 C1 C2 C7 175.2(14) . .
C6 C1 C2 C7 5(2) . .
Tb1 C1 C2 C7 -118.2(15) . .
C5 C1 C2 Tb1 -66.6(10) . .
C6 C1 C2 Tb1 122.9(12) . .
N1 Tb1 C2 C3 13.1(13) . .
N2 Tb1 C2 C3 75.0(12) . .
C1A Tb1 C2 C3 -114(2) . .
C5A Tb1 C2 C3 6(2) . .
C2A Tb1 C2 C3 -90.0(14) . .
C12 Tb1 C2 C3 173.2(12) . .
C4A Tb1 C2 C3 -18.9(11) . .
C15 Tb1 C2 C3 -135.2(11) . .
C11 Tb1 C2 C3 -154.4(12) . .
C3A Tb1 C2 C3 -52.0(13) . .
C13 Tb1 C2 C3 149.1(11) . .
C14 Tb1 C2 C3 175.7(12) . .
N1 Tb1 C2 C1 127.2(9) . .
N2 Tb1 C2 C1 -170.9(10) . .
C1A Tb1 C2 C1 0.1(18) . .
C5A Tb1 C2 C1 120.0(18) . .
C2A Tb1 C2 C1 24.1(8) . .
C12 Tb1 C2 C1 -72.7(10) . .
C4A Tb1 C2 C1 95.2(11) . .
C15 Tb1 C2 C1 -21.1(12) . .
C11 Tb1 C2 C1 -40.2(10) . .
C3A Tb1 C2 C1 62.1(9) . .
C13 Tb1 C2 C1 -96.8(10) . .
C14 Tb1 C2 C1 -70.1(15) . .
N1 Tb1 C2 C7 -106.5(16) . .
N2 Tb1 C2 C7 -44.6(16) . .
C1A Tb1 C2 C7 126(3) . .
C5A Tb1 C2 C7 -114(2) . .
C2A Tb1 C2 C7 150.4(19) . .
C12 Tb1 C2 C7 53.6(17) . .
C4A Tb1 C2 C7 -138.5(18) . .
C15 Tb1 C2 C7 105.2(16) . .
C11 Tb1 C2 C7 86.0(16) . .
C3A Tb1 C2 C7 -171.6(18) . .
C13 Tb1 C2 C7 29.5(18) . .
C14 Tb1 C2 C7 56(2) . .
C5A C1A C2A C3A 1.9(15) . .
C6A C1A C2A C3A 176.5(15) . .
Tb1 C1A C2A C3A -68.7(10) . .
C5A C1A C2A C7A -167.4(18) . .
C6A C1A C2A C7A 7(3) . .
Tb1 C1A C2A C7A 122.1(19) . .
C5A C1A C2A Tb1 70.6(10) . .
C6A C1A C2A Tb1 -114.8(16) . .
N1 Tb1 C2A C3A -5.3(14) . .
N2 Tb1 C2A C3A 78.5(13) . .
C1A Tb1 C2A C3A 110.3(16) . .
C5A Tb1 C2A C3A 71.8(11) . .
C12 Tb1 C2A C3A -161.9(10) . .
C4A Tb1 C2A C3A 32.6(10) . .
C15 Tb1 C2A C3A -110.1(11) . .
C11 Tb1 C2A C3A -138.0(12) . .
C13 Tb1 C2A C3A -152.3(9) . .
C14 Tb1 C2A C3A -109.2(11) . .
N1 Tb1 C2A C1A -115.6(9) . .
N2 Tb1 C2A C1A -31.8(11) . .
C5A Tb1 C2A C1A -38.5(9) . .
C12 Tb1 C2A C1A 87.8(10) . .
C4A Tb1 C2A C1A -77.7(11) . .
C15 Tb1 C2A C1A 139.6(9) . .
C11 Tb1 C2A C1A 111.7(9) . .
C3A Tb1 C2A C1A -110.3(16) . .
C13 Tb1 C2A C1A 97.4(11) . .
C14 Tb1 C2A C1A 140.5(9) . .
N1 Tb1 C2A C7A 118(3) . .
N2 Tb1 C2A C7A -158(3) . .
C1A Tb1 C2A C7A -126(3) . .
C5A Tb1 C2A C7A -165(3) . .
C12 Tb1 C2A C7A -38(3) . .
C4A Tb1 C2A C7A 156(3) . .
C15 Tb1 C2A C7A 14(3) . .
C11 Tb1 C2A C7A -14(3) . .
C3A Tb1 C2A C7A 124(3) . .
C13 Tb1 C2A C7A -29(3) . .
C14 Tb1 C2A C7A 14(3) . .
C1 C2 C3 C4 0.4(15) . .
C7 C2 C3 C4 -175.2(13) . .
Tb1 C2 C3 C4 67.6(11) . .
C1 C2 C3 C8 171.1(15) . .
C7 C2 C3 C8 -4(2) . .
Tb1 C2 C3 C8 -121.7(16) . .
C1 C2 C3 Tb1 -67.2(9) . .
C7 C2 C3 Tb1 117.3(13) . .
N1 Tb1 C3 C2 -168.5(12) . .
N2 Tb1 C3 C2 -101.0(12) . .
C1A Tb1 C3 C2 23.0(8) . .
C5A Tb1 C3 C2 -12(4) . .
C2A Tb1 C3 C2 64.0(10) . .
C12 Tb1 C3 C2 -9.9(17) . .
C4A Tb1 C3 C2 138(2) . .
C15 Tb1 C3 C2 87.8(15) . .
C11 Tb1 C3 C2 37.6(16) . .
C3A Tb1 C3 C2 104.8(15) . .
C13 Tb1 C3 C2 -61.9(17) . .
C14 Tb1 C3 C2 -172(2) . .
N1 Tb1 C3 C4 77.4(9) . .
N2 Tb1 C3 C4 144.9(10) . .
C1A Tb1 C3 C4 -91.1(13) . .
C5A Tb1 C3 C4 -126(5) . .
C2A Tb1 C3 C4 -50.1(10) . .
C12 Tb1 C3 C4 -124.0(10) . .
C4A Tb1 C3 C4 23.4(13) . .
C15 Tb1 C3 C4 -26.3(15) . .
C11 Tb1 C3 C4 -76.5(12) . .
C3A Tb1 C3 C4 -9.3(10) . .
C13 Tb1 C3 C4 -176.0(9) . .
C14 Tb1 C3 C4 74(3) . .
N1 Tb1 C3 C8 -43.8(18) . .
N2 Tb1 C3 C8 23.7(18) . .
C1A Tb1 C3 C8 148(2) . .
C5A Tb1 C3 C8 113(6) . .
C2A Tb1 C3 C8 -171(2) . .
C12 Tb1 C3 C8 114.7(17) . .
C4A Tb1 C3 C8 -98(2) . .
C15 Tb1 C3 C8 -147.5(16) . .
C11 Tb1 C3 C8 162.2(15) . .
C3A Tb1 C3 C8 -131(2) . .
C13 Tb1 C3 C8 63(2) . .
C14 Tb1 C3 C8 -47(4) . .
C1A C2A C3A C4A -0.7(16) . .
C7A C2A C3A C4A 169.1(17) . .
Tb1 C2A C3A C4A -66.9(10) . .
C1A C2A C3A C8A -175.4(14) . .
C7A C2A C3A C8A -6(3) . .
Tb1 C2A C3A C8A 118.4(15) . .
C1A C2A C3A Tb1 66.2(9) . .
C7A C2A C3A Tb1 -123.9(18) . .
N1 Tb1 C3A C4A -67.0(11) . .
N2 Tb1 C3A C4A -4.6(12) . .
C1A Tb1 C3A C4A 77.9(12) . .
C5A Tb1 C3A C4A 36.7(12) . .
C2A Tb1 C3A C4A 117.7(19) . .
C12 Tb1 C3A C4A 143.6(10) . .
C15 Tb1 C3A C4A -163.9(10) . .
C11 Tb1 C3A C4A 163.8(10) . .
C13 Tb1 C3A C4A -173.0(12) . .
C14 Tb1 C3A C4A -140.9(10) . .
N1 Tb1 C3A C2A 175.4(12) . .
N2 Tb1 C3A C2A -122.2(12) . .
C1A Tb1 C3A C2A -39.8(12) . .
C5A Tb1 C3A C2A -81.0(12) . .
C12 Tb1 C3A C2A 26.0(15) . .
C4A Tb1 C3A C2A -117.7(19) . .
C15 Tb1 C3A C2A 78.4(13) . .
C11 Tb1 C3A C2A 46.1(13) . .
C13 Tb1 C3A C2A 69(2) . .
C14 Tb1 C3A C2A 101.5(13) . .
N1 Tb1 C3A C8A 54.1(18) . .
N2 Tb1 C3A C8A 116.5(18) . .
C1A Tb1 C3A C8A -161(2) . .
C5A Tb1 C3A C8A 158(2) . .
C2A Tb1 C3A C8A -121(2) . .
C12 Tb1 C3A C8A -95.3(19) . .
C4A Tb1 C3A C8A 121(2) . .
C15 Tb1 C3A C8A -42.8(19) . .
C11 Tb1 C3A C8A -75.1(19) . .
C13 Tb1 C3A C8A -52(3) . .
C14 Tb1 C3A C8A -20(2) . .
C2 C3 C4 C5 -0.6(17) . .
C8 C3 C4 C5 -171.5(15) . .
Tb1 C3 C4 C5 68.2(10) . .
C2 C3 C4 C9 174.5(13) . .
C8 C3 C4 C9 4(2) . .
Tb1 C3 C4 C9 -116.7(14) . .
C2 C3 C4 Tb1 -68.8(10) . .
C8 C3 C4 Tb1 120.3(16) . .
N1 Tb1 C4 C3 -100.1(9) . .
N2 Tb1 C4 C3 -35.6(10) . .
C1A Tb1 C4 C3 57.4(10) . .
C5A Tb1 C4 C3 13.7(12) . .
C2A Tb1 C4 C3 102.5(14) . .
C12 Tb1 C4 C3 98.6(12) . .
C4A Tb1 C4 C3 -35(2) . .
C15 Tb1 C4 C3 165.8(8) . .
C11 Tb1 C4 C3 129.2(9) . .
C3A Tb1 C4 C3 152(3) . .
C13 Tb1 C4 C3 163(4) . .
C14 Tb1 C4 C3 -162.1(8) . .
N1 Tb1 C4 C5 145.5(11) . .
N2 Tb1 C4 C5 -150.1(10) . .
C1A Tb1 C4 C5 -57.1(11) . .
C5A Tb1 C4 C5 -100.7(15) . .
C2A Tb1 C4 C5 -12.0(14) . .
C12 Tb1 C4 C5 -15.8(15) . .
C4A Tb1 C4 C5 -150(3) . .
C15 Tb1 C4 C5 51.3(11) . .
C11 Tb1 C4 C5 14.8(12) . .
C3A Tb1 C4 C5 38(2) . .
C13 Tb1 C4 C5 48(5) . .
C14 Tb1 C4 C5 83.4(12) . .
N1 Tb1 C4 C9 20.5(14) . .
N2 Tb1 C4 C9 85.0(14) . .
C1A Tb1 C4 C9 178.0(17) . .
C5A Tb1 C4 C9 134.3(19) . .
C2A Tb1 C4 C9 -137.0(19) . .
C12 Tb1 C4 C9 -140.8(12) . .
C4A Tb1 C4 C9 85(3) . .
C15 Tb1 C4 C9 -73.6(15) . .
C11 Tb1 C4 C9 -110.2(14) . .
C3A Tb1 C4 C9 -87(3) . .
C13 Tb1 C4 C9 -77(5) . .
C14 Tb1 C4 C9 -41.5(17) . .
C2A C3A C4A C5A -0.9(17) . .
C8A C3A C4A C5A 173.9(14) . .
Tb1 C3A C4A C5A -66.4(10) . .
C2A C3A C4A C9A -174.0(14) . .
C8A C3A C4A C9A 1(2) . .
Tb1 C3A C4A C9A 120.5(15) . .
C2A C3A C4A Tb1 65.5(10) . .
C8A C3A C4A Tb1 -119.8(14) . .
N1 Tb1 C4A C3A 109.1(11) . .
N2 Tb1 C4A C3A 176.0(11) . .
C1A Tb1 C4A C3A -79.3(12) . .
C5A Tb1 C4A C3A -116.7(19) . .
C2A Tb1 C4A C3A -37.2(12) . .
C12 Tb1 C4A C3A -71.5(16) . .
C15 Tb1 C4A C3A 22.1(14) . .
C11 Tb1 C4A C3A -22.9(14) . .
C13 Tb1 C4A C3A 165(3) . .
C14 Tb1 C4A C3A 69.9(14) . .
N1 Tb1 C4A C5A -134.2(12) . .
N2 Tb1 C4A C5A -67.3(12) . .
C1A Tb1 C4A C5A 37.5(12) . .
C2A Tb1 C4A C5A 79.5(11) . .
C12 Tb1 C4A C5A 45.2(18) . .
C15 Tb1 C4A C5A 138.8(11) . .
C11 Tb1 C4A C5A 93.8(13) . .
C3A Tb1 C4A C5A 116.7(19) . .
C13 Tb1 C4A C5A -79(3) . .
C14 Tb1 C4A C5A -173.4(11) . .
N1 Tb1 C4A C9A -16.6(17) . .
N2 Tb1 C4A C9A 50.4(17) . .
C1A Tb1 C4A C9A 155(2) . .
C5A Tb1 C4A C9A 118(2) . .
C2A Tb1 C4A C9A -163(2) . .
C12 Tb1 C4A C9A 162.9(15) . .
C15 Tb1 C4A C9A -103.6(17) . .
C11 Tb1 C4A C9A -148.5(16) . .
C3A Tb1 C4A C9A -126(2) . .
C13 Tb1 C4A C9A 39(4) . .
C14 Tb1 C4A C9A -56(2) . .
C2 C1 C5 C4 -0.3(15) . .
C6 C1 C5 C4 169.5(14) . .
Tb1 C1 C5 C4 -67.5(10) . .
C2 C1 C5 C10 -175.2(15) . .
C6 C1 C5 C10 -5(3) . .
Tb1 C1 C5 C10 117.6(17) . .
C2 C1 C5 Tb1 67.2(9) . .
C6 C1 C5 Tb1 -123.1(14) . .
C3 C4 C5 C1 0.5(17) . .
C9 C4 C5 C1 -174.3(13) . .
Tb1 C4 C5 C1 68.6(10) . .
C3 C4 C5 C10 175.4(16) . .
C9 C4 C5 C10 1(3) . .
Tb1 C4 C5 C10 -116.5(17) . .
C3 C4 C5 Tb1 -68.1(11) . .
C9 C4 C5 Tb1 117.1(15) . .
N1 Tb1 C5 C1 -149.2(10) . .
N2 Tb1 C5 C1 -73.6(13) . .
C1A Tb1 C5 C1 -21.8(8) . .
C5A Tb1 C5 C1 -63.0(10) . .
C2A Tb1 C5 C1 21(4) . .
C12 Tb1 C5 C1 57.5(13) . .
C4A Tb1 C5 C1 -102.8(15) . .
C15 Tb1 C5 C1 108.9(11) . .
C11 Tb1 C5 C1 79.1(12) . .
C3A Tb1 C5 C1 -136(2) . .
C13 Tb1 C5 C1 74.4(15) . .
C14 Tb1 C5 C1 117.1(11) . .
N1 Tb1 C5 C4 -36.2(11) . .
N2 Tb1 C5 C4 39.4(12) . .
C1A Tb1 C5 C4 91.2(14) . .
C5A Tb1 C5 C4 50.0(11) . .
C2A Tb1 C5 C4 134(6) . .
C12 Tb1 C5 C4 170.5(9) . .
C4A Tb1 C5 C4 10.2(10) . .
C15 Tb1 C5 C4 -138.1(10) . .
C11 Tb1 C5 C4 -167.9(10) . .
C3A Tb1 C5 C4 -23.2(12) . .
C13 Tb1 C5 C4 -172.6(9) . .
C14 Tb1 C5 C4 -129.8(10) . .
N1 Tb1 C5 C10 87.1(17) . .
N2 Tb1 C5 C10 162.7(15) . .
C1A Tb1 C5 C10 -146(2) . .
C5A Tb1 C5 C10 173(2) . .
C2A Tb1 C5 C10 -103(6) . .
C12 Tb1 C5 C10 -66.2(17) . .
C4A Tb1 C5 C10 133.5(19) . .
C15 Tb1 C5 C10 -14.8(17) . .
C11 Tb1 C5 C10 -44.6(17) . .
C3A Tb1 C5 C10 100(2) . .
C13 Tb1 C5 C10 -49.3(19) . .
C14 Tb1 C5 C10 -6.5(19) . .
C3A C4A C5A C1A 2.2(17) . .
C9A C4A C5A C1A 175.7(13) . .
Tb1 C4A C5A C1A -65.9(10) . .
C3A C4A C5A C10A -175.3(15) . .
C9A C4A C5A C10A -2(2) . .
Tb1 C4A C5A C10A 116.6(16) . .
C3A C4A C5A Tb1 68.1(10) . .
C9A C4A C5A Tb1 -118.4(13) . .
C2A C1A C5A C4A -2.5(16) . .
C6A C1A C5A C4A -177.5(15) . .
Tb1 C1A C5A C4A 68.2(11) . .
C2A C1A C5A C10A 174.6(17) . .
C6A C1A C5A C10A 0(3) . .
Tb1 C1A C5A C10A -114.6(18) . .
C2A C1A C5A Tb1 -70.7(10) . .
C6A C1A C5A Tb1 114.2(15) . .
N1 Tb1 C5A C4A 44.7(12) . .
N2 Tb1 C5A C4A 110.0(12) . .
C1A Tb1 C5A C4A -114.9(17) . .
C2A Tb1 C5A C4A -75.2(11) . .
C12 Tb1 C5A C4A -157.2(9) . .
C15 Tb1 C5A C4A -79.1(15) . .
C11 Tb1 C5A C4A -117.0(11) . .
C3A Tb1 C5A C4A -33.7(10) . .
C13 Tb1 C5A C4A 163.9(8) . .
C14 Tb1 C5A C4A 116(7) . .
N1 Tb1 C5A C1A 159.6(9) . .
N2 Tb1 C5A C1A -135.2(10) . .
C2A Tb1 C5A C1A 39.6(10) . .
C12 Tb1 C5A C1A -42.4(13) . .
C4A Tb1 C5A C1A 114.9(17) . .
C15 Tb1 C5A C1A 35.7(15) . .
C11 Tb1 C5A C1A -2.1(13) . .
C3A Tb1 C5A C1A 81.1(11) . .
C13 Tb1 C5A C1A -81.2(14) . .
C14 Tb1 C5A C1A -129(7) . .
N1 Tb1 C5A C10A -73(2) . .
N2 Tb1 C5A C10A -8(2) . .
C1A Tb1 C5A C10A 127(2) . .
C2A Tb1 C5A C10A 167(2) . .
C12 Tb1 C5A C10A 85(2) . .
C4A Tb1 C5A C10A -118(3) . .
C15 Tb1 C5A C10A 162.8(18) . .
C11 Tb1 C5A C10A 125(2) . .
C3A Tb1 C5A C10A -152(2) . .
C13 Tb1 C5A C10A 46(2) . .
C14 Tb1 C5A C10A -2(8) . .
N1 Tb1 C11 C15 -11.5(6) . .
N2 Tb1 C11 C15 -101.6(5) . .
C1A Tb1 C11 C15 144.3(6) . .
C5A Tb1 C11 C15 145.4(7) . .
C2A Tb1 C11 C15 113.9(6) . .
C12 Tb1 C11 C15 -115.7(7) . .
C4A Tb1 C11 C15 103.0(7) . .
C3A Tb1 C11 C15 91.6(6) . .
C13 Tb1 C11 C15 -78.5(6) . .
C14 Tb1 C11 C15 -38.3(5) . .
N1 Tb1 C11 C12 104.2(6) . .
N2 Tb1 C11 C12 14.1(7) . .
C1A Tb1 C11 C12 -100.0(7) . .
C5A Tb1 C11 C12 -98.9(8) . .
C2A Tb1 C11 C12 -130.4(7) . .
C4A Tb1 C11 C12 -141.3(8) . .
C15 Tb1 C11 C12 115.7(7) . .
C3A Tb1 C11 C12 -152.7(7) . .
C13 Tb1 C11 C12 37.2(6) . .
C14 Tb1 C11 C12 77.4(6) . .
N1 Tb1 C11 C16 -133.7(9) . .
N2 Tb1 C11 C16 136.2(9) . .
C1A Tb1 C11 C16 22.1(10) . .
C5A Tb1 C11 C16 23.2(12) . .
C2A Tb1 C11 C16 -8.3(10) . .
C12 Tb1 C11 C16 122.1(12) . .
C4A Tb1 C11 C16 -19.2(12) . .
C15 Tb1 C11 C16 -122.2(11) . .
C3A Tb1 C11 C16 -30.6(11) . .
C13 Tb1 C11 C16 159.3(11) . .
C14 Tb1 C11 C16 -160.5(11) . .
C15 C11 C12 C13 -1.5(10) . .
C16 C11 C12 C13 167.8(8) . .
Tb1 C11 C12 C13 -68.5(6) . .
C15 C11 C12 C17 -176.7(9) . .
C16 C11 C12 C17 -7.4(14) . .
Tb1 C11 C12 C17 116.3(9) . .
C15 C11 C12 Tb1 67.1(6) . .
C16 C11 C12 Tb1 -123.7(8) . .
N1 Tb1 C12 C11 -100.3(6) . .
N2 Tb1 C12 C11 -168.9(5) . .
C1A Tb1 C12 C11 86.6(7) . .
C5A Tb1 C12 C11 107.9(8) . .
C2A Tb1 C12 C11 53.2(8) . .
C4A Tb1 C12 C11 80.4(11) . .
C15 Tb1 C12 C11 -35.9(5) . .
C3A Tb1 C12 C11 39.2(9) . .
C13 Tb1 C12 C11 -114.1(8) . .
C14 Tb1 C12 C11 -76.7(6) . .
N1 Tb1 C12 C13 13.8(7) . .
N2 Tb1 C12 C13 -54.8(6) . .
C1A Tb1 C12 C13 -159.3(7) . .
C5A Tb1 C12 C13 -138.0(8) . .
C2A Tb1 C12 C13 167.3(8) . .
C4A Tb1 C12 C13 -165.5(10) . .
C15 Tb1 C12 C13 78.2(6) . .
C11 Tb1 C12 C13 114.1(8) . .
C3A Tb1 C12 C13 153.3(7) . .
C14 Tb1 C12 C13 37.4(5) . .
N1 Tb1 C12 C17 137.6(9) . .
N2 Tb1 C12 C17 69.0(10) . .
C1A Tb1 C12 C17 -35.4(11) . .
C5A Tb1 C12 C17 -14.1(13) . .
C2A Tb1 C12 C17 -68.9(11) . .
C4A Tb1 C12 C17 -41.7(15) . .
C15 Tb1 C12 C17 -158.0(11) . .
C11 Tb1 C12 C17 -122.1(12) . .
C3A Tb1 C12 C17 -82.9(11) . .
C13 Tb1 C12 C17 123.8(13) . .
C14 Tb1 C12 C17 161.3(11) . .
C11 C12 C13 C14 0.7(10) . .
C17 C12 C13 C14 175.8(9) . .
Tb1 C12 C13 C14 -67.9(6) . .
C11 C12 C13 C18 -173.1(8) . .
C17 C12 C13 C18 2.0(15) . .
Tb1 C12 C13 C18 118.3(9) . .
C11 C12 C13 Tb1 68.6(6) . .
C17 C12 C13 Tb1 -116.3(10) . .
N1 Tb1 C13 C12 -169.1(6) . .
N2 Tb1 C13 C12 125.2(6) . .
C1A Tb1 C13 C12 27.6(9) . .
C5A Tb1 C13 C12 71.8(11) . .
C2A Tb1 C13 C12 -18.1(11) . .
C4A Tb1 C13 C12 137(3) . .
C15 Tb1 C13 C12 -76.1(6) . .
C11 Tb1 C13 C12 -36.8(5) . .
C3A Tb1 C13 C12 -65.1(17) . .
C14 Tb1 C13 C12 -113.4(8) . .
N1 Tb1 C13 C14 -55.7(6) . .
N2 Tb1 C13 C14 -121.4(6) . .
C1A Tb1 C13 C14 141.0(7) . .
C5A Tb1 C13 C14 -174.8(9) . .
C2A Tb1 C13 C14 95.3(10) . .
C12 Tb1 C13 C14 113.4(8) . .
C4A Tb1 C13 C14 -110(3) . .
C15 Tb1 C13 C14 37.3(5) . .
C11 Tb1 C13 C14 76.6(5) . .
C3A Tb1 C13 C14 48.3(17) . .
N1 Tb1 C13 C18 65.9(12) . .
N2 Tb1 C13 C18 0.3(12) . .
C1A Tb1 C13 C18 -97.3(13) . .
C5A Tb1 C13 C18 -53.2(17) . .
C2A Tb1 C13 C18 -143.0(13) . .
C12 Tb1 C13 C18 -124.9(15) . .
C4A Tb1 C13 C18 12(4) . .
C15 Tb1 C13 C18 159.0(14) . .
C11 Tb1 C13 C18 -161.7(14) . .
C3A Tb1 C13 C18 169.9(15) . .
C14 Tb1 C13 C18 121.7(15) . .
C12 C13 C14 C15 0.4(9) . .
C18 C13 C14 C15 174.4(8) . .
Tb1 C13 C14 C15 -67.1(5) . .
C12 C13 C14 C19 -172.8(8) . .
C18 C13 C14 C19 1.2(13) . .
Tb1 C13 C14 C19 119.7(8) . .
C12 C13 C14 Tb1 67.5(6) . .
C18 C13 C14 Tb1 -118.5(9) . .
N1 Tb1 C14 C13 124.1(6) . .
N2 Tb1 C14 C13 58.3(6) . .
C1A Tb1 C14 C13 -72.0(11) . .
C5A Tb1 C14 C13 52(7) . .
C2A Tb1 C14 C13 -115.8(8) . .
C12 Tb1 C14 C13 -37.4(5) . .
C4A Tb1 C14 C13 162.5(8) . .
C15 Tb1 C14 C13 -114.1(8) . .
C11 Tb1 C14 C13 -77.1(6) . .
C3A Tb1 C14 C13 -159.7(7) . .
N1 Tb1 C14 C15 -121.7(6) . .
N2 Tb1 C14 C15 172.4(5) . .
C1A Tb1 C14 C15 42.2(12) . .
C5A Tb1 C14 C15 166(7) . .
C2A Tb1 C14 C15 -1.7(8) . .
C12 Tb1 C14 C15 76.8(6) . .
C4A Tb1 C14 C15 -83.3(9) . .
C11 Tb1 C14 C15 37.0(5) . .
C3A Tb1 C14 C15 -45.5(8) . .
C13 Tb1 C14 C15 114.1(8) . .
N1 Tb1 C14 C19 1.1(10) . .
N2 Tb1 C14 C19 -64.8(11) . .
C1A Tb1 C14 C19 165.0(11) . .
C5A Tb1 C14 C19 -71(7) . .
C2A Tb1 C14 C19 121.1(11) . .
C12 Tb1 C14 C19 -160.4(12) . .
C4A Tb1 C14 C19 39.5(14) . .
C15 Tb1 C14 C19 122.8(13) . .
C11 Tb1 C14 C19 159.8(12) . .
C3A Tb1 C14 C19 77.3(12) . .
C13 Tb1 C14 C19 -123.1(13) . .
C12 C11 C15 C14 1.7(9) . .
C16 C11 C15 C14 -167.6(7) . .
Tb1 C11 C15 C14 68.5(5) . .
C12 C11 C15 C20 178.5(8) . .
C16 C11 C15 C20 9.2(13) . .
Tb1 C11 C15 C20 -114.7(8) . .
C12 C11 C15 Tb1 -66.8(6) . .
C16 C11 C15 Tb1 123.9(8) . .
C13 C14 C15 C11 -1.2(9) . .
C19 C14 C15 C11 172.0(8) . .
Tb1 C14 C15 C11 -68.7(5) . .
C13 C14 C15 C20 -178.1(8) . .
C19 C14 C15 C20 -4.9(13) . .
Tb1 C14 C15 C20 114.5(8) . .
C13 C14 C15 Tb1 67.5(5) . .
C19 C14 C15 Tb1 -119.3(8) . .
N1 Tb1 C15 C11 170.8(5) . .
N2 Tb1 C15 C11 103.3(5) . .
C1A Tb1 C15 C11 -43.8(7) . .
C5A Tb1 C15 C11 -65.3(10) . .
C2A Tb1 C15 C11 -68.4(6) . .
C12 Tb1 C15 C11 36.2(5) . .
C4A Tb1 C15 C11 -110.8(7) . .
C3A Tb1 C15 C11 -100.1(6) . .
C13 Tb1 C15 C11 76.1(6) . .
C14 Tb1 C15 C11 112.9(7) . .
N1 Tb1 C15 C14 57.9(6) . .
N2 Tb1 C15 C14 -9.6(7) . .
C1A Tb1 C15 C14 -156.6(6) . .
C5A Tb1 C15 C14 -178.2(9) . .
C2A Tb1 C15 C14 178.7(6) . .
C12 Tb1 C15 C14 -76.7(6) . .
C4A Tb1 C15 C14 136.3(7) . .
C11 Tb1 C15 C14 -112.9(7) . .
C3A Tb1 C15 C14 147.1(7) . .
C13 Tb1 C15 C14 -36.8(6) . .
N1 Tb1 C15 C20 -65.1(8) . .
N2 Tb1 C15 C20 -132.6(8) . .
C1A Tb1 C15 C20 80.4(9) . .
C5A Tb1 C15 C20 58.8(13) . .
C2A Tb1 C15 C20 55.7(9) . .
C12 Tb1 C15 C20 160.3(9) . .
C4A Tb1 C15 C20 13.3(11) . .
C11 Tb1 C15 C20 124.2(10) . .
C3A Tb1 C15 C20 24.1(9) . .
C13 Tb1 C15 C20 -159.8(10) . .
C14 Tb1 C15 C20 -123.0(11) . .
C22 N1 C21 N2 1.4(8) . 5_656
Tb1 N1 C21 N2 -174.5(4) . 5_656
C22 N1 C21 C21 -178.7(7) . 5_656
Tb1 N1 C21 C21 5.4(9) . 5_656
C21 N1 C22 C23 -1.7(9) . .
Tb1 N1 C22 C23 173.9(5) . .
N1 C22 C23 C24 0.5(10) . 5_656
C21 N2 C24 C23 1.5(9) 5_656 5_656
Tb1 N2 C24 C23 -172.8(5) . 5_656
C30 C25 C26 C27 0.0(12) . .
B28 C25 C26 C27 179.9(7) . .
C25 C26 C27 C28 2.9(13) . .
C26 C27 C28 C29 -6.0(12) . .
C27 C28 C29 C30 6.5(12) . .
C26 C25 C30 C29 0.4(11) . .
B28 C25 C30 C29 -179.5(7) . .
C28 C29 C30 C25 -3.8(12) . .
C36 C31 C32 C33 -4.7(11) . .
B28 C31 C32 C33 171.7(7) . .
C31 C32 C33 C34 0.9(14) . .
C32 C33 C34 C35 4.2(14) . .
C33 C34 C35 C36 -5.3(13) . .
C32 C31 C36 C35 3.6(11) . .
B28 C31 C36 C35 -172.6(6) . .
C34 C35 C36 C31 1.3(12) . .
C26 C25 B28 C25 -38.1(6) . 2_656
C30 C25 B28 C25 141.8(9) . 2_656
C26 C25 B28 C31 81.8(9) . .
C30 C25 B28 C31 -98.3(8) . .
C26 C25 B28 C31 -157.8(7) . 2_656
C30 C25 B28 C31 22.1(10) . 2_656
C36 C31 B28 C25 -15.0(9) . .
C32 C31 B28 C25 169.0(6) . .
C36 C31 B28 C25 104.0(7) . 2_656
C32 C31 B28 C25 -72.0(9) . 2_656
C36 C31 B28 C31 -135.6(7) . 2_656
C32 C31 B28 C31 48.4(6) . 2_656

loop_
_platon_squeeze_void_nr
_platon_squeeze_void_average_x
_platon_squeeze_void_average_y
_platon_squeeze_void_average_z
_platon_squeeze_void_volume
_platon_squeeze_void_count_electrons
_platon_squeeze_void_content
1 -0.140 0.250 0.610 1005 268 ' '
2 -0.007 0.750 0.243 1005 268 ' '
